data_4088100
loop_
_publ_author_name
'Kelly, Rory P.'
'Bell, Toby D. M.'
'Cox, Rosalind P.'
'Daniels, Daisy P.'
'Deacon, Glen B.'
'Jaroschik, Florian'
'Junk, Peter C.'
'Le Goff, Xavier F.'
'Lemercier, Gilles'
'Martinez, Agathe'
'Wang, Jun'
'Werner, Daniel'

_publ_section_title
;
 Divalent Tetra- and Penta-phenylcyclopentadienyl Europium and Samarium
 Sandwich and Half-Sandwich Complexes: Synthesis, Characterization, and
 Remarkable Luminescence Properties
;
_journal_issue 23
_journal_name_full Organometallics
_journal_page_first 5624
_journal_paper_doi 10.1021/acs.organomet.5b00842
_journal_volume 34
_journal_year 2015
_chemical_formula_moiety 'C62 H50 O Sm'
_chemical_formula_sum 'C62 H50 O Sm'
_chemical_formula_weight 961.37
_space_group_crystal_system monoclinic
_space_group_IT_number 14
_space_group_name_Hall '-P 2yn'
_space_group_name_H-M_alt 'P 1 21/n 1'
_atom_sites_solution_hydrogens geom
_atom_sites_solution_primary heavy
_audit_creation_date 2015-08-14
_audit_creation_method
;
Olex2 1.2
(compiled 2015.01.26 svn.r3150 for OlexSys, GUI svn.r4998)
;
_cell_angle_alpha 90
_cell_angle_beta 105.38(3)
_cell_angle_gamma 90
_cell_formula_units_Z 4
_cell_length_a 10.323(2)
_cell_length_b 40.667(8)
_cell_length_c 11.096(2)
_cell_measurement_reflns_used 84424
_cell_measurement_temperature 100
_cell_measurement_theta_max 28.753
_cell_measurement_theta_min 1.001
_cell_volume 4491.3(16)
_computing_cell_refinement 'XDS (Kabsch, 1993)'
_computing_data_collection 'BluIce (McPhillips, 2002)'
_computing_data_reduction 'XDS (Kabsch, 1993)'
_computing_molecular_graphics 'Olex2 (Dolomanov et al., 2009)'
_computing_publication_material 'Olex2 (Dolomanov et al., 2009)'
_computing_structure_refinement 'ShelXL (Sheldrick, 2008)'
_computing_structure_solution 'ShelXS (Sheldrick, 2008)'
_diffrn_ambient_temperature 100
_diffrn_measured_fraction_theta_full 0.999
_diffrn_measured_fraction_theta_max 0.999
_diffrn_measurement_device_type 'ADSC Quantum 210r'
_diffrn_measurement_method 'Phi Scan'
_diffrn_radiation_monochromator 'Silicon Double Crystal'
_diffrn_radiation_type Synchrotron
_diffrn_radiation_wavelength 0.71069
_diffrn_reflns_av_R_equivalents 0.1397
_diffrn_reflns_av_unetI/netI 0.0744
_diffrn_reflns_Laue_measured_fraction_full 0.999
_diffrn_reflns_Laue_measured_fraction_max 0.999
_diffrn_reflns_limit_h_max 13
_diffrn_reflns_limit_h_min -13
_diffrn_reflns_limit_k_max 55
_diffrn_reflns_limit_k_min -55
_diffrn_reflns_limit_l_max 15
_diffrn_reflns_limit_l_min -15
_diffrn_reflns_number 84424
_diffrn_reflns_point_group_measured_fraction_full 0.999
_diffrn_reflns_point_group_measured_fraction_max 0.999
_diffrn_reflns_theta_full 25.500
_diffrn_reflns_theta_max 28.753
_diffrn_reflns_theta_min 1.001
_diffrn_source 'Australian Synchrotron'
_exptl_absorpt_coefficient_mu 1.352
_exptl_absorpt_correction_type none
_exptl_crystal_colour 'dark red'
_exptl_crystal_colour_modifier dark
_exptl_crystal_colour_primary red
_exptl_crystal_density_diffrn 1.422
_exptl_crystal_density_method 'not measured'
_exptl_crystal_description block
_exptl_crystal_F_000 1968
_exptl_crystal_size_max 0.1
_exptl_crystal_size_mid 0.05
_exptl_crystal_size_min 0.02
_refine_diff_density_max 1.310
_refine_diff_density_min -1.418
_refine_diff_density_rms 0.121
_refine_ls_extinction_method none
_refine_ls_goodness_of_fit_ref 1.034
_refine_ls_hydrogen_treatment constr
_refine_ls_matrix_type full
_refine_ls_number_parameters 577
_refine_ls_number_reflns 11632
_refine_ls_number_restraints 0
_refine_ls_restrained_S_all 1.034
_refine_ls_R_factor_all 0.0835
_refine_ls_R_factor_gt 0.0513
_refine_ls_shift/su_max 0.003
_refine_ls_shift/su_mean 0.000
_refine_ls_structure_factor_coef Fsqd
_refine_ls_weighting_details 'w=1/[\s^2^(Fo^2^)+(0.0670P)^2^+2.4908P] where P=(Fo^2^+2Fc^2^)/3'
_refine_ls_weighting_scheme calc
_refine_ls_wR_factor_gt 0.1208
_refine_ls_wR_factor_ref 0.1329
_reflns_Friedel_coverage 0.000
_reflns_number_gt 8173
_reflns_number_total 11632
_reflns_threshold_expression 'I > 2\s(I)'
_cod_data_source_file om5b00842_si_003.cif
_cod_data_source_block 4
_cod_original_cell_volume 4491.3(17)
_cod_original_sg_symbol_H-M 'P 21/n'
_cod_database_code 4088100
_shelx_space_group_comment
;
The symmetry employed for this shelxl refinement is uniquely defined
by the following loop, which should always be used as a source of
symmetry information in preference to the above space-group names.
They are only intended as comments.
;
_shelx_estimated_absorpt_t_max 0.973
_shelx_estimated_absorpt_t_min 0.877
_olex2_refinement_description
;
1. Fixed Uiso
 At 1.2 times of:
  All C(H) groups, All C(H,H) groups
2.a Secondary CH2 refined with riding coordinates:
 C59(H59A,H59B), C60(H60A,H60B), C61(H61A,H61B), C62(H62A,H62B)
2.b Aromatic/amide H refined with riding coordinates:
 C1(H1), C7(H7), C8(H8), C9(H9), C10(H10), C11(H11), C13(H13), C14(H14),
 C15(H15), C16(H16), C17(H17), C19(H19), C20(H20), C21(H21), C22(H22), C23(H23),
  C25(H25), C26(H26), C27(H27), C28(H28), C29(H29), C30(H30), C36(H36),
 C37(H37), C38(H38), C39(H39), C40(H40), C42(H42), C43(H43), C44(H44), C45(H45),
  C46(H46), C48(H48), C49(H49), C50(H50), C51(H51), C52(H52), C54(H54),
 C55(H55), C56(H56), C57(H57), C58(H58)
;
_shelx_shelxl_version_number 2014/7
_olex2_submission_special_instructions 'No special instructions were received'

loop_
_space_group_symop_operation_xyz
'x, y, z'
'-x+1/2, y+1/2, -z+1/2'
'-x, -y, -z'
'x-1/2, -y-1/2, z-1/2'

loop_
_atom_site_label
_atom_site_type_symbol
_atom_site_fract_x
_atom_site_fract_y
_atom_site_fract_z
_atom_site_U_iso_or_equiv
_atom_site_adp_type
_atom_site_occupancy
_atom_site_site_symmetry_order
_atom_site_calc_flag
_atom_site_refinement_flags_posn
Sm1 Sm 0.25942(2) 0.88127(2) 0.11040(2) 0.02588(8) Uani 1 1 d .
O1 O 0.4563(3) 0.90735(7) 0.0592(3) 0.0327(7) Uani 1 1 d .
C1 C 0.4701(4) 0.83918(9) 0.2166(4) 0.0228(8) Uani 1 1 d .
H1 H 0.5554 0.8496 0.2341 0.027 Uiso 1 1 calc R
C2 C 0.4098(4) 0.82138(9) 0.1071(4) 0.0230(8) Uani 1 1 d .
C3 C 0.2835(4) 0.80964(9) 0.1192(4) 0.0225(8) Uani 1 1 d .
C4 C 0.2685(4) 0.81996(9) 0.2368(4) 0.0204(8) Uani 1 1 d .
C5 C 0.3841(4) 0.83915(9) 0.2961(4) 0.0221(8) Uani 1 1 d .
C6 C 0.4732(4) 0.81534(9) 0.0041(4) 0.0242(8) Uani 1 1 d .
C7 C 0.6124(4) 0.81390(10) 0.0281(4) 0.0310(10) Uani 1 1 d .
H7 H 0.6662 0.8165 0.1115 0.037 Uiso 1 1 calc R
C8 C 0.6738(5) 0.80884(12) -0.0664(5) 0.0395(11) Uani 1 1 d .
H8 H 0.7690 0.8080 -0.0477 0.047 Uiso 1 1 calc R
C9 C 0.5977(6) 0.80500(13) -0.1880(5) 0.0458(13) Uani 1 1 d .
H9 H 0.6400 0.8014 -0.2531 0.055 Uiso 1 1 calc R
C10 C 0.4600(5) 0.80644(12) -0.2142(4) 0.0381(11) Uani 1 1 d .
H10 H 0.4075 0.8040 -0.2981 0.046 Uiso 1 1 calc R
C11 C 0.3969(5) 0.81141(11) -0.1206(4) 0.0317(10) Uani 1 1 d .
H11 H 0.3016 0.8122 -0.1404 0.038 Uiso 1 1 calc R
C12 C 0.1950(4) 0.78544(9) 0.0341(4) 0.0224(8) Uani 1 1 d .
C13 C 0.2248(4) 0.75234(10) 0.0459(4) 0.0298(9) Uani 1 1 d .
H13 H 0.3000 0.7451 0.1101 0.036 Uiso 1 1 calc R
C14 C 0.1471(5) 0.72940(11) -0.0340(4) 0.0356(11) Uani 1 1 d .
H14 H 0.1707 0.7068 -0.0251 0.043 Uiso 1 1 calc R
C15 C 0.0364(5) 0.73912(11) -0.1257(4) 0.0316(10) Uani 1 1 d .
H15 H -0.0155 0.7235 -0.1817 0.038 Uiso 1 1 calc R
C16 C 0.0015(5) 0.77193(11) -0.1355(4) 0.0379(11) Uani 1 1 d .
H16 H -0.0770 0.7788 -0.1965 0.046 Uiso 1 1 calc R
C17 C 0.0818(5) 0.79519(11) -0.0555(4) 0.0361(11) Uani 1 1 d .
H17 H 0.0578 0.8178 -0.0634 0.043 Uiso 1 1 calc R
C18 C 0.1697(4) 0.80603(9) 0.2983(4) 0.0250(9) Uani 1 1 d .
C19 C 0.0351(4) 0.80194(10) 0.2391(4) 0.0302(9) Uani 1 1 d .
H19 H -0.0004 0.8108 0.1579 0.036 Uiso 1 1 calc R
C20 C -0.0486(5) 0.78509(11) 0.2964(5) 0.0385(11) Uani 1 1 d .
H20 H -0.1406 0.7822 0.2536 0.046 Uiso 1 1 calc R
C21 C -0.0004(5) 0.77253(11) 0.4142(5) 0.0400(12) Uani 1 1 d .
H21 H -0.0585 0.7608 0.4523 0.048 Uiso 1 1 calc R
C22 C 0.1329(5) 0.77696(11) 0.4777(5) 0.0372(11) Uani 1 1 d .
H22 H 0.1660 0.7687 0.5603 0.045 Uiso 1 1 calc R
C23 C 0.2189(5) 0.79355(10) 0.4206(4) 0.0299(9) Uani 1 1 d .
H23 H 0.3107 0.7965 0.4641 0.036 Uiso 1 1 calc R
C24 C 0.4011(4) 0.86127(9) 0.4048(4) 0.0213(8) Uani 1 1 d .
C25 C 0.2888(4) 0.87486(9) 0.4346(4) 0.0239(8) Uani 1 1 d .
H25 H 0.2012 0.8683 0.3890 0.029 Uiso 1 1 calc R
C26 C 0.3040(4) 0.89789(10) 0.5305(4) 0.0272(9) Uani 1 1 d .
H26 H 0.2268 0.9067 0.5501 0.033 Uiso 1 1 calc R
C27 C 0.4306(4) 0.90792(10) 0.5973(4) 0.0301(9) Uani 1 1 d .
H27 H 0.4412 0.9241 0.6608 0.036 Uiso 1 1 calc R
C28 C 0.5420(5) 0.89385(11) 0.5697(4) 0.0344(10) Uani 1 1 d .
H28 H 0.6296 0.9000 0.6169 0.041 Uiso 1 1 calc R
C29 C 0.5274(4) 0.87117(10) 0.4752(4) 0.0276(9) Uani 1 1 d .
H29 H 0.6052 0.8621 0.4576 0.033 Uiso 1 1 calc R
C30 C -0.0153(4) 0.89637(10) 0.0345(4) 0.0229(8) Uani 1 1 d .
H30 H -0.0710 0.8779 0.0367 0.028 Uiso 1 1 calc R
C31 C 0.0343(4) 0.90535(9) -0.0675(4) 0.0208(8) Uani 1 1 d .
C32 C 0.1150(4) 0.93418(9) -0.0329(3) 0.0194(8) Uani 1 1 d .
C33 C 0.1134(4) 0.94224(9) 0.0925(4) 0.0211(8) Uani 1 1 d .
C34 C 0.0304(4) 0.91896(10) 0.1330(4) 0.0239(8) Uani 1 1 d .
C35 C 0.0127(4) 0.88384(9) -0.1778(4) 0.0238(8) Uani 1 1 d .
C36 C -0.1114(4) 0.86816(10) -0.2228(4) 0.0250(8) Uani 1 1 d .
H36 H -0.1835 0.8736 -0.1880 0.030 Uiso 1 1 calc R
C37 C -0.1311(4) 0.84480(10) -0.3175(4) 0.0288(9) Uani 1 1 d .
H37 H -0.2166 0.8347 -0.3478 0.035 Uiso 1 1 calc R
C38 C -0.0266(5) 0.83626(10) -0.3675(4) 0.0326(10) Uani 1 1 d .
H38 H -0.0395 0.8198 -0.4304 0.039 Uiso 1 1 calc R
C39 C 0.0966(5) 0.85164(11) -0.3259(4) 0.0297(9) Uani 1 1 d .
H39 H 0.1681 0.8460 -0.3611 0.036 Uiso 1 1 calc R
C40 C 0.1158(4) 0.87529(9) -0.2327(4) 0.0254(9) Uani 1 1 d .
H40 H 0.2005 0.8859 -0.2055 0.030 Uiso 1 1 calc R
C41 C 0.1805(4) 0.95275(9) -0.1147(4) 0.0210(8) Uani 1 1 d .
C42 C 0.1214(4) 0.95459(10) -0.2435(4) 0.0256(9) Uani 1 1 d .
H42 H 0.0359 0.9448 -0.2772 0.031 Uiso 1 1 calc R
C43 C 0.1845(4) 0.97036(10) -0.3233(4) 0.0278(9) Uani 1 1 d .
H43 H 0.1434 0.9708 -0.4107 0.033 Uiso 1 1 calc R
C44 C 0.3069(4) 0.98543(10) -0.2757(4) 0.0291(9) Uani 1 1 d .
H44 H 0.3508 0.9961 -0.3300 0.035 Uiso 1 1 calc R
C45 C 0.3650(4) 0.98488(10) -0.1489(4) 0.0263(9) Uani 1 1 d .
H45 H 0.4488 0.9956 -0.1158 0.032 Uiso 1 1 calc R
C46 C 0.3031(4) 0.96899(9) -0.0693(4) 0.0234(8) Uani 1 1 d .
H46 H 0.3446 0.9691 0.0180 0.028 Uiso 1 1 calc R
C47 C 0.1855(4) 0.96944(10) 0.1718(4) 0.0212(8) Uani 1 1 d .
C48 C 0.1654(4) 1.00262(10) 0.1367(4) 0.0276(9) Uani 1 1 d .
H48 H 0.1088 1.0082 0.0569 0.033 Uiso 1 1 calc R
C49 C 0.2275(4) 1.02716(11) 0.2176(5) 0.0329(10) Uani 1 1 d .
H49 H 0.2115 1.0495 0.1934 0.039 Uiso 1 1 calc R
C50 C 0.3130(5) 1.01969(12) 0.3337(5) 0.0364(11) Uani 1 1 d .
H50 H 0.3552 1.0368 0.3887 0.044 Uiso 1 1 calc R
C51 C 0.3361(5) 0.98711(12) 0.3683(4) 0.0357(11) Uani 1 1 d .
H51 H 0.3952 0.9817 0.4472 0.043 Uiso 1 1 calc R
C52 C 0.2734(4) 0.96227(11) 0.2882(4) 0.0305(10) Uani 1 1 d .
H52 H 0.2904 0.9400 0.3129 0.037 Uiso 1 1 calc R
C53 C -0.0175(4) 0.91842(10) 0.2477(4) 0.0229(8) Uani 1 1 d .
C54 C -0.0349(4) 0.94697(11) 0.3116(4) 0.0282(9) Uani 1 1 d .
H54 H -0.0087 0.9677 0.2859 0.034 Uiso 1 1 calc R
C55 C -0.0905(4) 0.94515(12) 0.4131(4) 0.0334(10) Uani 1 1 d .
H55 H -0.1016 0.9647 0.4562 0.040 Uiso 1 1 calc R
C56 C -0.1293(4) 0.91564(13) 0.4515(4) 0.0368(11) Uani 1 1 d .
H56 H -0.1655 0.9146 0.5217 0.044 Uiso 1 1 calc R
C57 C -0.1155(5) 0.88743(12) 0.3875(4) 0.0360(11) Uani 1 1 d .
H57 H -0.1447 0.8670 0.4122 0.043 Uiso 1 1 calc R
C58 C -0.0594(4) 0.88870(11) 0.2879(4) 0.0296(9) Uani 1 1 d .
H58 H -0.0490 0.8689 0.2457 0.035 Uiso 1 1 calc R
C59 C 0.5725(4) 0.92482(12) 0.1351(4) 0.0386(11) Uani 1 1 d .
H59A H 0.6245 0.9106 0.2032 0.046 Uiso 1 1 calc R
H59B H 0.5442 0.9448 0.1723 0.046 Uiso 1 1 calc R
C60 C 0.6550(5) 0.93377(12) 0.0467(5) 0.0387(11) Uani 1 1 d .
H60A H 0.7516 0.9353 0.0909 0.046 Uiso 1 1 calc R
H60B H 0.6251 0.9549 0.0041 0.046 Uiso 1 1 calc R
C61 C 0.6278(5) 0.90533(13) -0.0451(6) 0.0453(13) Uani 1 1 d .
H61A H 0.6465 0.9114 -0.1252 0.054 Uiso 1 1 calc R
H61B H 0.6817 0.8857 -0.0102 0.054 Uiso 1 1 calc R
C62 C 0.4815(5) 0.89962(11) -0.0608(5) 0.0353(11) Uani 1 1 d .
H62A H 0.4273 0.9140 -0.1272 0.042 Uiso 1 1 calc R
H62B H 0.4580 0.8764 -0.0838 0.042 Uiso 1 1 calc R

loop_
_atom_site_aniso_label
_atom_site_aniso_U_11
_atom_site_aniso_U_22
_atom_site_aniso_U_33
_atom_site_aniso_U_23
_atom_site_aniso_U_13
_atom_site_aniso_U_12
Sm1 0.02070(11) 0.01860(11) 0.03773(12) 0.00555(9) 0.00664(8) 0.00338(9)
O1 0.0234(15) 0.0281(16) 0.0437(18) 0.0096(13) 0.0034(13) -0.0050(12)
C1 0.0185(19) 0.0168(18) 0.031(2) 0.0015(15) 0.0022(16) 0.0018(15)
C2 0.024(2) 0.0173(18) 0.0246(19) 0.0019(15) 0.0018(16) 0.0045(15)
C3 0.023(2) 0.0170(18) 0.0233(19) 0.0008(15) -0.0006(16) 0.0003(15)
C4 0.0196(19) 0.0164(18) 0.0232(18) 0.0014(14) 0.0022(15) 0.0028(14)
C5 0.023(2) 0.0152(18) 0.0248(19) 0.0010(14) 0.0007(15) -0.0001(15)
C6 0.025(2) 0.0160(18) 0.033(2) 0.0021(16) 0.0110(17) 0.0034(15)
C7 0.032(2) 0.025(2) 0.033(2) -0.0018(17) 0.0045(19) 0.0026(18)
C8 0.031(2) 0.042(3) 0.051(3) -0.006(2) 0.021(2) 0.000(2)
C9 0.062(4) 0.040(3) 0.044(3) -0.006(2) 0.029(3) -0.009(3)
C10 0.052(3) 0.035(3) 0.028(2) -0.0058(19) 0.012(2) -0.008(2)
C11 0.037(2) 0.028(2) 0.029(2) 0.0000(18) 0.0062(19) 0.0014(19)
C12 0.024(2) 0.0162(18) 0.0253(19) -0.0029(15) 0.0039(16) -0.0036(15)
C13 0.031(2) 0.023(2) 0.031(2) 0.0040(17) -0.0007(18) 0.0042(17)
C14 0.041(3) 0.019(2) 0.039(2) -0.0018(18) -0.002(2) -0.0002(18)
C15 0.035(2) 0.026(2) 0.032(2) -0.0057(17) 0.0060(19) -0.0100(18)
C16 0.031(2) 0.031(2) 0.040(3) 0.001(2) -0.010(2) -0.0031(19)
C17 0.035(2) 0.018(2) 0.043(3) -0.0001(18) -0.010(2) 0.0004(18)
C18 0.030(2) 0.0149(18) 0.030(2) -0.0030(15) 0.0084(17) -0.0020(16)
C19 0.029(2) 0.021(2) 0.041(2) -0.0025(17) 0.0089(19) -0.0010(17)
C20 0.030(2) 0.026(2) 0.061(3) -0.008(2) 0.015(2) -0.0075(19)
C21 0.045(3) 0.024(2) 0.061(3) -0.006(2) 0.032(3) -0.009(2)
C22 0.051(3) 0.026(2) 0.038(3) -0.0003(19) 0.020(2) 0.002(2)
C23 0.036(2) 0.023(2) 0.033(2) -0.0031(17) 0.0131(19) -0.0042(18)
C24 0.0217(19) 0.0156(18) 0.0263(19) 0.0016(14) 0.0057(15) -0.0020(15)
C25 0.024(2) 0.022(2) 0.0266(19) 0.0007(15) 0.0077(16) -0.0009(15)
C26 0.026(2) 0.027(2) 0.031(2) -0.0035(17) 0.0100(17) 0.0026(17)
C27 0.037(2) 0.026(2) 0.027(2) -0.0053(17) 0.0069(18) -0.0022(18)
C28 0.031(2) 0.030(2) 0.035(2) -0.0078(19) -0.0024(19) -0.0047(19)
C29 0.025(2) 0.024(2) 0.031(2) -0.0032(17) 0.0038(17) 0.0002(16)
C30 0.0165(18) 0.0209(19) 0.029(2) -0.0021(16) 0.0027(15) 0.0003(15)
C31 0.0155(18) 0.0215(19) 0.0249(19) 0.0006(15) 0.0043(15) 0.0033(15)
C32 0.0165(18) 0.0157(17) 0.0239(18) -0.0002(14) 0.0016(14) 0.0030(14)
C33 0.0191(19) 0.0155(17) 0.0270(19) 0.0003(15) 0.0029(15) 0.0024(14)
C34 0.022(2) 0.0222(19) 0.026(2) 0.0038(16) 0.0030(16) 0.0043(16)
C35 0.024(2) 0.0201(19) 0.0230(18) 0.0009(15) -0.0005(15) 0.0025(16)
C36 0.021(2) 0.0194(18) 0.033(2) 0.0033(16) 0.0045(16) 0.0020(16)
C37 0.030(2) 0.023(2) 0.028(2) -0.0013(16) -0.0001(17) -0.0048(17)
C38 0.041(3) 0.022(2) 0.030(2) -0.0033(17) 0.0007(19) 0.0033(18)
C39 0.036(2) 0.027(2) 0.025(2) 0.0009(17) 0.0066(18) 0.0042(18)
C40 0.024(2) 0.020(2) 0.031(2) 0.0010(15) 0.0048(16) 0.0015(15)
C41 0.0199(19) 0.0144(17) 0.0264(19) -0.0010(14) 0.0021(15) 0.0051(14)
C42 0.026(2) 0.021(2) 0.028(2) -0.0008(16) 0.0033(17) 0.0010(16)
C43 0.034(2) 0.023(2) 0.024(2) -0.0003(16) 0.0032(17) 0.0044(17)
C44 0.034(2) 0.022(2) 0.034(2) -0.0003(17) 0.0136(19) -0.0029(17)
C45 0.023(2) 0.022(2) 0.034(2) -0.0011(16) 0.0070(17) -0.0045(16)
C46 0.0206(19) 0.0204(19) 0.026(2) -0.0039(15) 0.0008(16) -0.0001(15)
C47 0.0179(18) 0.0211(19) 0.0250(19) 0.0002(15) 0.0062(15) -0.0020(15)
C48 0.027(2) 0.021(2) 0.033(2) -0.0022(17) 0.0056(18) -0.0006(16)
C49 0.029(2) 0.019(2) 0.054(3) -0.0032(19) 0.016(2) -0.0041(17)
C50 0.032(2) 0.035(3) 0.043(3) -0.016(2) 0.011(2) -0.012(2)
C51 0.034(2) 0.039(3) 0.029(2) -0.0061(19) 0.0012(19) -0.005(2)
C52 0.034(2) 0.027(2) 0.027(2) -0.0002(17) 0.0026(18) 0.0005(18)
C53 0.0185(19) 0.025(2) 0.0227(19) 0.0033(15) 0.0011(15) 0.0028(15)
C54 0.024(2) 0.031(2) 0.028(2) 0.0024(17) 0.0037(17) 0.0029(17)
C55 0.027(2) 0.044(3) 0.028(2) -0.0033(19) 0.0061(18) 0.004(2)
C56 0.027(2) 0.055(3) 0.031(2) 0.009(2) 0.0114(19) 0.001(2)
C57 0.030(2) 0.040(3) 0.035(2) 0.014(2) 0.0055(19) 0.003(2)
C58 0.025(2) 0.030(2) 0.033(2) 0.0043(17) 0.0064(18) -0.0003(17)
C59 0.028(2) 0.034(3) 0.044(3) 0.007(2) -0.007(2) -0.0039(19)
C60 0.021(2) 0.031(2) 0.062(3) 0.003(2) 0.007(2) -0.0021(18)
C61 0.026(2) 0.035(3) 0.077(4) -0.002(3) 0.017(2) 0.000(2)
C62 0.028(2) 0.022(2) 0.056(3) 0.001(2) 0.013(2) -0.0016(18)

loop_
_atom_type_symbol
_atom_type_description
_atom_type_scat_dispersion_real
_atom_type_scat_dispersion_imag
_atom_type_scat_source
C C 0.0033 0.0016 'International Tables Vol C Tables 4.2.6.8 and 6.1.1.4'
H H 0.0000 0.0000 'International Tables Vol C Tables 4.2.6.8 and 6.1.1.4'
O O 0.0106 0.0060 'International Tables Vol C Tables 4.2.6.8 and 6.1.1.4'
Sm Sm -0.1120 3.4600 'International Tables Vol C Tables 4.2.6.8 and 6.1.1.4'

loop_
_geom_angle_atom_site_label_1
_geom_angle_atom_site_label_2
_geom_angle_atom_site_label_3
_geom_angle
O1 Sm1 C1 76.37(11)
O1 Sm1 C2 83.25(11)
O1 Sm1 C3 111.40(11)
O1 Sm1 C4 124.26(10)
O1 Sm1 C5 100.97(11)
O1 Sm1 C30 131.33(11)
O1 Sm1 C31 105.40(11)
O1 Sm1 C32 83.62(10)
O1 Sm1 C33 93.53(11)
O1 Sm1 C34 122.10(11)
C1 Sm1 C2 28.70(11)
C1 Sm1 C3 47.19(11)
C1 Sm1 C4 48.00(11)
C1 Sm1 C30 151.59(12)
C1 Sm1 C31 158.02(11)
C1 Sm1 C32 159.79(12)
C1 Sm1 C33 153.84(11)
C1 Sm1 C34 149.29(12)
C2 Sm1 C3 28.40(11)
C4 Sm1 C2 47.31(11)
C4 Sm1 C3 28.40(11)
C4 Sm1 C32 151.53(11)
C4 Sm1 C33 137.32(11)
C4 Sm1 C34 110.06(12)
C5 Sm1 C1 29.65(12)
C5 Sm1 C2 48.19(12)
C5 Sm1 C3 47.91(11)
C5 Sm1 C4 29.64(11)
C5 Sm1 C30 126.98(12)
C5 Sm1 C31 152.98(12)
C5 Sm1 C32 165.54(11)
C5 Sm1 C33 136.58(12)
C5 Sm1 C34 120.11(12)
C30 Sm1 C2 133.15(11)
C30 Sm1 C3 107.38(11)
C30 Sm1 C4 103.78(12)
C30 Sm1 C32 47.88(11)
C30 Sm1 C33 47.29(11)
C30 Sm1 C34 28.66(11)
C31 Sm1 C2 129.35(11)
C31 Sm1 C3 114.83(11)
C31 Sm1 C4 124.50(11)
C31 Sm1 C30 29.14(11)
C31 Sm1 C32 29.33(10)
C31 Sm1 C33 47.81(11)
C31 Sm1 C34 47.81(11)
C32 Sm1 C2 146.26(11)
C32 Sm1 C3 142.97(10)
C32 Sm1 C33 28.97(11)
C32 Sm1 C34 47.74(11)
C33 Sm1 C2 174.96(11)
C33 Sm1 C3 153.93(11)
C33 Sm1 C34 28.66(11)
C34 Sm1 C2 154.61(12)
C34 Sm1 C3 126.25(11)
C59 O1 Sm1 132.4(3)
C59 O1 C62 108.3(3)
C62 O1 Sm1 118.1(2)
Sm1 C1 H1 113.1
C2 C1 Sm1 80.4(2)
C2 C1 H1 125.3
C5 C1 Sm1 73.3(2)
C5 C1 H1 125.3
C5 C1 C2 109.4(4)
C1 C2 Sm1 70.9(2)
C1 C2 C3 107.2(4)
C1 C2 C6 124.5(4)
C3 C2 Sm1 76.9(2)
C3 C2 C6 128.2(4)
C6 C2 Sm1 119.9(2)
C2 C3 Sm1 74.7(2)
C2 C3 C12 125.6(4)
C4 C3 Sm1 72.9(2)
C4 C3 C2 108.2(3)
C4 C3 C12 125.3(4)
C12 C3 Sm1 127.0(2)
C3 C4 Sm1 78.7(2)
C3 C4 C5 107.7(3)
C3 C4 C18 124.6(3)
C5 C4 Sm1 70.4(2)
C5 C4 C18 126.0(3)
C18 C4 Sm1 128.6(3)
C1 C5 Sm1 77.0(2)
C1 C5 C4 107.4(3)
C1 C5 C24 123.6(3)
C4 C5 Sm1 80.0(2)
C4 C5 C24 127.7(4)
C24 C5 Sm1 99.5(2)
C7 C6 C2 120.3(4)
C7 C6 C11 117.6(4)
C11 C6 C2 122.1(4)
C6 C7 H7 119.3
C8 C7 C6 121.4(4)
C8 C7 H7 119.3
C7 C8 H8 119.8
C7 C8 C9 120.3(5)
C9 C8 H8 119.8
C8 C9 H9 120.3
C10 C9 C8 119.4(5)
C10 C9 H9 120.3
C9 C10 H10 119.5
C9 C10 C11 121.0(5)
C11 C10 H10 119.5
C6 C11 H11 119.9
C10 C11 C6 120.3(4)
C10 C11 H11 119.9
C13 C12 C3 119.9(4)
C17 C12 C3 121.7(4)
C17 C12 C13 118.3(4)
C12 C13 H13 119.3
C12 C13 C14 121.3(4)
C14 C13 H13 119.3
C13 C14 H14 119.8
C15 C14 C13 120.5(4)
C15 C14 H14 119.8
C14 C15 H15 120.4
C14 C15 C16 119.1(4)
C16 C15 H15 120.4
C15 C16 H16 119.9
C15 C16 C17 120.2(4)
C17 C16 H16 119.9
C12 C17 C16 120.5(4)
C12 C17 H17 119.8
C16 C17 H17 119.8
C19 C18 C4 123.7(4)
C19 C18 C23 118.3(4)
C23 C18 C4 117.7(4)
C18 C19 H19 119.5
C18 C19 C20 120.9(4)
C20 C19 H19 119.5
C19 C20 H20 119.6
C21 C20 C19 120.7(5)
C21 C20 H20 119.6
C20 C21 H21 120.0
C20 C21 C22 120.0(4)
C22 C21 H21 120.0
C21 C22 H22 120.0
C21 C22 C23 120.0(5)
C23 C22 H22 120.0
C18 C23 H23 120.0
C22 C23 C18 120.1(4)
C22 C23 H23 120.0
C25 C24 C5 120.4(3)
C29 C24 C5 121.7(4)
C29 C24 C25 117.7(4)
C24 C25 H25 119.6
C26 C25 C24 120.8(4)
C26 C25 H25 119.6
C25 C26 H26 119.8
C27 C26 C25 120.4(4)
C27 C26 H26 119.8
C26 C27 H27 120.6
C26 C27 C28 118.7(4)
C28 C27 H27 120.6
C27 C28 H28 119.5
C29 C28 C27 121.0(4)
C29 C28 H28 119.5
C24 C29 H29 119.4
C28 C29 C24 121.3(4)
C28 C29 H29 119.4
Sm1 C30 H30 113.0
C31 C30 Sm1 75.2(2)
C31 C30 H30 125.2
C31 C30 C34 109.6(4)
C34 C30 Sm1 78.8(2)
C34 C30 H30 125.2
C30 C31 Sm1 75.7(2)
C30 C31 C32 107.9(3)
C30 C31 C35 120.4(4)
C32 C31 Sm1 77.4(2)
C32 C31 C35 131.2(4)
C35 C31 Sm1 107.0(2)
C31 C32 Sm1 73.3(2)
C31 C32 C33 107.0(3)
C31 C32 C41 125.7(3)
C33 C32 Sm1 76.7(2)
C33 C32 C41 127.2(3)
C41 C32 Sm1 118.2(2)
C32 C33 Sm1 74.3(2)
C32 C33 C47 127.7(4)
C34 C33 Sm1 75.8(2)
C34 C33 C32 108.5(3)
C34 C33 C47 123.8(4)
C47 C33 Sm1 115.4(2)
C30 C34 Sm1 72.5(2)
C30 C34 C33 107.1(4)
C30 C34 C53 122.5(4)
C33 C34 Sm1 75.6(2)
C33 C34 C53 130.2(4)
C53 C34 Sm1 122.3(2)
C36 C35 C31 119.3(4)
C36 C35 C40 117.4(4)
C40 C35 C31 122.9(4)
C35 C36 H36 119.4
C37 C36 C35 121.2(4)
C37 C36 H36 119.4
C36 C37 H37 120.0
C38 C37 C36 120.1(4)
C38 C37 H37 120.0
C37 C38 H38 120.0
C37 C38 C39 120.0(4)
C39 C38 H38 120.0
C38 C39 H39 120.0
C38 C39 C40 120.0(4)
C40 C39 H39 120.0
C35 C40 H40 119.3
C39 C40 C35 121.4(4)
C39 C40 H40 119.3
C42 C41 C32 120.6(4)
C46 C41 C32 122.6(4)
C46 C41 C42 116.8(4)
C41 C42 H42 119.2
C43 C42 C41 121.7(4)
C43 C42 H42 119.2
C42 C43 H43 120.0
C44 C43 C42 119.9(4)
C44 C43 H43 120.0
C43 C44 H44 120.3
C45 C44 C43 119.5(4)
C45 C44 H44 120.3
C44 C45 H45 119.6
C44 C45 C46 120.8(4)
C46 C45 H45 119.6
C41 C46 H46 119.3
C45 C46 C41 121.3(4)
C45 C46 H46 119.3
C48 C47 C33 122.5(3)
C52 C47 C33 119.5(4)
C52 C47 C48 118.0(4)
C47 C48 H48 119.8
C49 C48 C47 120.3(4)
C49 C48 H48 119.8
C48 C49 H49 119.5
C48 C49 C50 121.1(4)
C50 C49 H49 119.5
C49 C50 H50 120.4
C51 C50 C49 119.2(4)
C51 C50 H50 120.4
C50 C51 H51 119.9
C50 C51 C52 120.2(4)
C52 C51 H51 119.9
C47 C52 H52 119.4
C51 C52 C47 121.2(4)
C51 C52 H52 119.4
C54 C53 C34 122.7(4)
C58 C53 C34 119.3(4)
C58 C53 C54 117.7(4)
C53 C54 H54 119.9
C55 C54 C53 120.1(4)
C55 C54 H54 119.9
C54 C55 H55 119.5
C56 C55 C54 121.0(4)
C56 C55 H55 119.5
C55 C56 H56 120.3
C55 C56 C57 119.4(4)
C57 C56 H56 120.3
C56 C57 H57 119.8
C56 C57 C58 120.4(4)
C58 C57 H57 119.8
C53 C58 H58 119.3
C57 C58 C53 121.3(4)
C57 C58 H58 119.3
O1 C59 H59A 110.7
O1 C59 H59B 110.7
O1 C59 C60 105.3(4)
H59A C59 H59B 108.8
C60 C59 H59A 110.7
C60 C59 H59B 110.7
C59 C60 H60A 111.3
C59 C60 H60B 111.3
C59 C60 C61 102.6(4)
H60A C60 H60B 109.2
C61 C60 H60A 111.3
C61 C60 H60B 111.3
C60 C61 H61A 111.5
C60 C61 H61B 111.5
H61A C61 H61B 109.3
C62 C61 C60 101.4(4)
C62 C61 H61A 111.5
C62 C61 H61B 111.5
O1 C62 C61 106.3(4)
O1 C62 H62A 110.5
O1 C62 H62B 110.5
C61 C62 H62A 110.5
C61 C62 H62B 110.5
H62A C62 H62B 108.7

loop_
_geom_bond_atom_site_label_1
_geom_bond_atom_site_label_2
_geom_bond_distance
Sm1 O1 2.488(3)
Sm1 C1 2.773(4)
Sm1 C2 2.894(4)
Sm1 C3 2.923(4)
Sm1 C4 2.850(4)
Sm1 C5 2.726(4)
Sm1 C30 2.804(4)
Sm1 C31 2.797(4)
Sm1 C32 2.850(4)
Sm1 C33 2.881(4)
Sm1 C34 2.884(4)
O1 C59 1.455(5)
O1 C62 1.457(6)
C1 H1 0.9500
C1 C2 1.409(5)
C1 C5 1.408(6)
C2 C3 1.427(6)
C2 C6 1.481(6)
C3 C4 1.418(5)
C3 C12 1.495(5)
C4 C5 1.431(5)
C4 C18 1.483(6)
C5 C24 1.477(5)
C6 C7 1.392(6)
C6 C11 1.408(6)
C7 H7 0.9500
C7 C8 1.377(6)
C8 H8 0.9500
C8 C9 1.378(7)
C9 H9 0.9500
C9 C10 1.374(7)
C10 H10 0.9500
C10 C11 1.379(6)
C11 H11 0.9500
C12 C13 1.379(5)
C12 C17 1.377(6)
C13 H13 0.9500
C13 C14 1.386(6)
C14 H14 0.9500
C14 C15 1.372(6)
C15 H15 0.9500
C15 C16 1.379(6)
C16 H16 0.9500
C16 C17 1.407(6)
C17 H17 0.9500
C18 C19 1.380(6)
C18 C23 1.411(6)
C19 H19 0.9500
C19 C20 1.383(6)
C20 H20 0.9500
C20 C21 1.368(7)
C21 H21 0.9500
C21 C22 1.382(7)
C22 H22 0.9500
C22 C23 1.393(6)
C23 H23 0.9500
C24 C25 1.401(6)
C24 C29 1.390(5)
C25 H25 0.9500
C25 C26 1.395(6)
C26 H26 0.9500
C26 C27 1.382(6)
C27 H27 0.9500
C27 C28 1.390(7)
C28 H28 0.9500
C28 C29 1.375(6)
C29 H29 0.9500
C30 H30 0.9500
C30 C31 1.409(6)
C30 C34 1.410(5)
C31 C32 1.430(5)
C31 C35 1.473(5)
C32 C33 1.434(5)
C32 C41 1.475(6)
C33 C34 1.427(6)
C33 C47 1.485(5)
C34 C53 1.483(6)
C35 C36 1.400(6)
C35 C40 1.403(6)
C36 H36 0.9500
C36 C37 1.391(6)
C37 H37 0.9500
C37 C38 1.382(6)
C38 H38 0.9500
C38 C39 1.383(6)
C39 H39 0.9500
C39 C40 1.387(6)
C40 H40 0.9500
C41 C42 1.400(5)
C41 C46 1.398(5)
C42 H42 0.9500
C42 C43 1.388(6)
C43 H43 0.9500
C43 C44 1.377(6)
C44 H44 0.9500
C44 C45 1.375(6)
C45 H45 0.9500
C45 C46 1.381(6)
C46 H46 0.9500
C47 C48 1.405(5)
C47 C52 1.398(5)
C48 H48 0.9500
C48 C49 1.381(6)
C49 H49 0.9500
C49 C50 1.389(7)
C50 H50 0.9500
C50 C51 1.382(7)
C51 H51 0.9500
C51 C52 1.387(6)
C52 H52 0.9500
C53 C54 1.396(6)
C53 C58 1.396(6)
C54 H54 0.9500
C54 C55 1.395(6)
C55 H55 0.9500
C55 C56 1.369(7)
C56 H56 0.9500
C56 C57 1.376(7)
C57 H57 0.9500
C57 C58 1.378(7)
C58 H58 0.9500
C59 H59A 0.9900
C59 H59B 0.9900
C59 C60 1.504(7)
C60 H60A 0.9900
C60 H60B 0.9900
C60 C61 1.518(7)
C61 H61A 0.9900
C61 H61B 0.9900
C61 C62 1.492(6)
C62 H62A 0.9900
C62 H62B 0.9900

loop_
_geom_torsion_atom_site_label_1
_geom_torsion_atom_site_label_2
_geom_torsion_atom_site_label_3
_geom_torsion_atom_site_label_4
_geom_torsion
Sm1 O1 C59 C60 179.1(3)
Sm1 O1 C62 C61 -155.5(3)
Sm1 C1 C2 C3 -69.0(3)
Sm1 C1 C2 C6 113.6(4)
Sm1 C1 C5 C4 75.0(3)
Sm1 C1 C5 C24 -92.8(3)
Sm1 C2 C3 C4 -65.8(3)
Sm1 C2 C3 C12 124.9(4)
Sm1 C2 C6 C7 114.6(4)
Sm1 C2 C6 C11 -64.3(5)
Sm1 C3 C4 C5 -64.9(3)
Sm1 C3 C4 C18 129.4(4)
Sm1 C3 C12 C13 176.1(3)
Sm1 C3 C12 C17 -5.1(6)
Sm1 C4 C5 C1 -72.9(3)
Sm1 C4 C5 C24 94.3(4)
Sm1 C4 C18 C19 55.0(5)
Sm1 C4 C18 C23 -131.0(3)
Sm1 C5 C24 C25 61.4(4)
Sm1 C5 C24 C29 -114.0(4)
Sm1 C30 C31 C32 -71.4(3)
Sm1 C30 C31 C35 101.6(3)
Sm1 C30 C34 C33 68.3(3)
Sm1 C30 C34 C53 -117.6(4)
Sm1 C31 C32 C33 -70.0(3)
Sm1 C31 C32 C41 113.0(4)
Sm1 C31 C35 C36 123.5(3)
Sm1 C31 C35 C40 -49.3(4)
Sm1 C32 C33 C34 -68.7(3)
Sm1 C32 C33 C47 110.3(4)
Sm1 C32 C41 C42 121.0(3)
Sm1 C32 C41 C46 -58.4(4)
Sm1 C33 C34 C30 -66.2(3)
Sm1 C33 C34 C53 120.3(4)
Sm1 C33 C47 C48 148.8(3)
Sm1 C33 C47 C52 -33.7(5)
Sm1 C34 C53 C54 125.8(3)
Sm1 C34 C53 C58 -60.5(5)
O1 C59 C60 C61 -32.4(5)
C1 C2 C3 Sm1 64.9(3)
C1 C2 C3 C4 -0.9(4)
C1 C2 C3 C12 -170.2(4)
C1 C2 C6 C7 28.3(6)
C1 C2 C6 C11 -150.6(4)
C1 C5 C24 C25 142.1(4)
C1 C5 C24 C29 -33.3(6)
C2 C1 C5 Sm1 -73.2(3)
C2 C1 C5 C4 1.8(4)
C2 C1 C5 C24 -166.0(3)
C2 C3 C4 Sm1 66.9(3)
C2 C3 C4 C5 2.0(4)
C2 C3 C4 C18 -163.7(4)
C2 C3 C12 C13 78.5(5)
C2 C3 C12 C17 -102.7(5)
C2 C6 C7 C8 -178.9(4)
C2 C6 C11 C10 178.8(4)
C3 C2 C6 C7 -148.5(4)
C3 C2 C6 C11 32.6(6)
C3 C4 C5 Sm1 70.6(3)
C3 C4 C5 C1 -2.3(4)
C3 C4 C5 C24 164.8(4)
C3 C4 C18 C19 -49.2(6)
C3 C4 C18 C23 124.8(4)
C3 C12 C13 C14 -178.0(4)
C3 C12 C17 C16 179.0(4)
C4 C3 C12 C13 -89.1(5)
C4 C3 C12 C17 89.7(5)
C4 C5 C24 C25 -23.2(6)
C4 C5 C24 C29 161.4(4)
C4 C18 C19 C20 171.8(4)
C4 C18 C23 C22 -173.0(4)
C5 C1 C2 Sm1 68.4(3)
C5 C1 C2 C3 -0.6(4)
C5 C1 C2 C6 -177.9(3)
C5 C4 C18 C19 147.7(4)
C5 C4 C18 C23 -38.3(6)
C5 C24 C25 C26 -174.6(4)
C5 C24 C29 C28 174.6(4)
C6 C2 C3 Sm1 -117.9(4)
C6 C2 C3 C4 176.4(4)
C6 C2 C3 C12 7.0(6)
C6 C7 C8 C9 -0.1(7)
C7 C6 C11 C10 -0.2(6)
C7 C8 C9 C10 0.3(8)
C8 C9 C10 C11 -0.5(8)
C9 C10 C11 C6 0.4(7)
C11 C6 C7 C8 0.1(6)
C12 C3 C4 Sm1 -123.7(4)
C12 C3 C4 C5 171.4(3)
C12 C3 C4 C18 5.7(6)
C12 C13 C14 C15 -1.3(7)
C13 C12 C17 C16 -2.1(7)
C13 C14 C15 C16 -1.5(7)
C14 C15 C16 C17 2.6(8)
C15 C16 C17 C12 -0.7(8)
C17 C12 C13 C14 3.1(7)
C18 C4 C5 Sm1 -124.0(4)
C18 C4 C5 C1 163.1(4)
C18 C4 C5 C24 -29.8(6)
C18 C19 C20 C21 1.1(7)
C19 C18 C23 C22 1.4(6)
C19 C20 C21 C22 0.8(7)
C20 C21 C22 C23 -1.5(7)
C21 C22 C23 C18 0.4(7)
C23 C18 C19 C20 -2.1(6)
C24 C25 C26 C27 0.5(6)
C25 C24 C29 C28 -0.9(6)
C25 C26 C27 C28 -2.0(7)
C26 C27 C28 C29 2.1(7)
C27 C28 C29 C24 -0.7(7)
C29 C24 C25 C26 1.0(6)
C30 C31 C32 Sm1 70.2(3)
C30 C31 C32 C33 0.3(4)
C30 C31 C32 C41 -176.7(4)
C30 C31 C35 C36 40.3(5)
C30 C31 C35 C40 -132.5(4)
C30 C34 C53 C54 -145.3(4)
C30 C34 C53 C58 28.4(6)
C31 C30 C34 Sm1 -69.7(3)
C31 C30 C34 C33 -1.4(4)
C31 C30 C34 C53 172.7(3)
C31 C32 C33 Sm1 67.6(2)
C31 C32 C33 C34 -1.1(4)
C31 C32 C33 C47 177.8(4)
C31 C32 C41 C42 32.0(6)
C31 C32 C41 C46 -147.4(4)
C31 C35 C36 C37 -172.6(4)
C31 C35 C40 C39 171.4(4)
C32 C31 C35 C36 -148.6(4)
C32 C31 C35 C40 38.6(6)
C32 C33 C34 Sm1 67.8(3)
C32 C33 C34 C30 1.6(4)
C32 C33 C34 C53 -171.9(4)
C32 C33 C47 C48 59.4(6)
C32 C33 C47 C52 -123.1(5)
C32 C41 C42 C43 -176.4(4)
C32 C41 C46 C45 176.9(4)
C33 C32 C41 C42 -144.4(4)
C33 C32 C41 C46 36.2(6)
C33 C34 C53 C54 27.3(6)
C33 C34 C53 C58 -159.0(4)
C33 C47 C48 C49 175.3(4)
C33 C47 C52 C51 -175.9(4)
C34 C30 C31 Sm1 72.1(3)
C34 C30 C31 C32 0.7(4)
C34 C30 C31 C35 173.7(3)
C34 C33 C47 C48 -121.7(4)
C34 C33 C47 C52 55.8(6)
C34 C53 C54 C55 174.8(4)
C34 C53 C58 C57 -174.3(4)
C35 C31 C32 Sm1 -101.7(4)
C35 C31 C32 C33 -171.7(4)
C35 C31 C32 C41 11.3(6)
C35 C36 C37 C38 1.1(6)
C36 C35 C40 C39 -1.5(6)
C36 C37 C38 C39 -1.9(6)
C37 C38 C39 C40 0.9(6)
C38 C39 C40 C35 0.8(6)
C40 C35 C36 C37 0.6(6)
C41 C32 C33 Sm1 -115.5(4)
C41 C32 C33 C34 175.8(4)
C41 C32 C33 C47 -5.2(6)
C41 C42 C43 C44 -1.7(6)
C42 C41 C46 C45 -2.6(6)
C42 C43 C44 C45 -0.5(6)
C43 C44 C45 C46 1.0(6)
C44 C45 C46 C41 0.6(6)
C46 C41 C42 C43 3.1(6)
C47 C33 C34 Sm1 -111.3(4)
C47 C33 C34 C30 -177.5(3)
C47 C33 C34 C53 9.0(6)
C47 C48 C49 C50 1.4(7)
C48 C47 C52 C51 1.7(7)
C48 C49 C50 C51 0.1(7)
C49 C50 C51 C52 -0.6(7)
C50 C51 C52 C47 -0.3(7)
C52 C47 C48 C49 -2.3(6)
C53 C54 C55 C56 -0.2(6)
C54 C53 C58 C57 -0.3(6)
C54 C55 C56 C57 -1.2(7)
C55 C56 C57 C58 1.9(7)
C56 C57 C58 C53 -1.1(7)
C58 C53 C54 C55 1.0(6)
C59 O1 C62 C61 13.6(5)
C59 C60 C61 C62 39.8(5)
C60 C61 C62 O1 -33.2(5)
C62 O1 C59 C60 12.0(5)
